data_7053334
loop_
_publ_author_name
'Chen, Zhuqi'
'Ding, Fei'
'Hao, Feng'
'Guan, Ming'
'Bian, Zuqiang'
'Ding, Bei'
'Huang, Chunhui'

_publ_section_title
;
 Synthesis and electroluminescent property of novel europium complexes
 with oxadiazole substituted 1,10-phenanthroline and
 2,2&#x2032;-bipyridine ligands
;
_journal_issue 3
_journal_name_full 'New Journal of Chemistry'
_journal_page_first 487
_journal_paper_doi 10.1039/b9nj00461k
_journal_volume 34
_journal_year 2010
_chemical_formula_moiety 'C41 H23 F9 Eu N3 O6 S3'
_chemical_formula_sum 'C41 H23 Eu F9 N3 O6 S3'
_chemical_formula_weight 1072.76
_chemical_name_systematic
;
?
;
_space_group_IT_number 2
_symmetry_cell_setting triclinic
_symmetry_space_group_name_Hall '-P 1'
_symmetry_space_group_name_H-M 'P -1'
_atom_sites_solution_hydrogens geom
_atom_sites_solution_primary direct
_atom_sites_solution_secondary difmap
_audit_creation_method SHELXL-97
_cell_angle_alpha 103.109(7)
_cell_angle_beta 98.620(8)
_cell_angle_gamma 90.554(7)
_cell_formula_units_Z 2
_cell_length_a 10.2037(13)
_cell_length_b 10.3235(15)
_cell_length_c 20.243(3)
_cell_measurement_reflns_used 7350
_cell_measurement_temperature 113(2)
_cell_measurement_theta_max 27.9
_cell_measurement_theta_min 2.0
_cell_volume 2051.2(5)
_computing_cell_refinement CrystalClear
_computing_data_collection 'CrystalClear(Rigaku/MSC Inc., 2005)'
_computing_data_reduction CrystalClear
_computing_publication_material 'CrystalStructure 3.7.0'
_computing_structure_refinement 'SHELXL-97 (Sheldrick, 1997)'
_computing_structure_solution 'SHELXS-97 (Sheldrick, 1990)'
_diffrn_ambient_temperature 113(2)
_diffrn_detector_area_resol_mean 14.63
_diffrn_measured_fraction_theta_full 0.993
_diffrn_measured_fraction_theta_max 0.993
_diffrn_measurement_device_type 'Rigaku Saturn CCD area detector'
_diffrn_measurement_method '\w and \f scans'
_diffrn_radiation_monochromator confocal
_diffrn_radiation_source 'rotating anode'
_diffrn_radiation_type MoK\a
_diffrn_radiation_wavelength 0.71070
_diffrn_reflns_av_R_equivalents 0.0522
_diffrn_reflns_av_sigmaI/netI 0.0675
_diffrn_reflns_limit_h_max 13
_diffrn_reflns_limit_h_min -13
_diffrn_reflns_limit_k_max 13
_diffrn_reflns_limit_k_min -13
_diffrn_reflns_limit_l_max 26
_diffrn_reflns_limit_l_min -26
_diffrn_reflns_number 25837
_diffrn_reflns_theta_full 27.88
_diffrn_reflns_theta_max 27.88
_diffrn_reflns_theta_min 2.02
_diffrn_standards_decay_% 0
_diffrn_standards_interval_count 0
_diffrn_standards_interval_time 0
_diffrn_standards_number 0
_exptl_absorpt_coefficient_mu 1.774
_exptl_absorpt_correction_T_max 0.8425
_exptl_absorpt_correction_T_min 0.7893
_exptl_absorpt_correction_type numerical
_exptl_absorpt_process_details crystalclear
_exptl_crystal_colour colorless
_exptl_crystal_density_diffrn 1.737
_exptl_crystal_density_method 'not measured'
_exptl_crystal_description block
_exptl_crystal_F_000 1060
_exptl_crystal_size_max 0.14
_exptl_crystal_size_mid 0.12
_exptl_crystal_size_min 0.10
_refine_diff_density_max 1.177
_refine_diff_density_min -1.566
_refine_diff_density_rms 0.127
_refine_ls_extinction_coef 0.0059(4)
_refine_ls_extinction_expression Fc^*^=kFc[1+0.001xFc^2^\l^3^/sin(2\q)]^-1/4^
_refine_ls_extinction_method SHELXL
_refine_ls_goodness_of_fit_ref 1.104
_refine_ls_hydrogen_treatment constr
_refine_ls_matrix_type full
_refine_ls_number_parameters 585
_refine_ls_number_reflns 9717
_refine_ls_number_restraints 28
_refine_ls_restrained_S_all 1.102
_refine_ls_R_factor_all 0.0630
_refine_ls_R_factor_gt 0.0554
_refine_ls_shift/su_max 0.001
_refine_ls_shift/su_mean 0.000
_refine_ls_structure_factor_coef Fsqd
_refine_ls_weighting_details 'calc w=1/[\s^2^(Fo^2^)+(0.0453P)^2^+3.7534P] where P=(Fo^2^+2Fc^2^)/3'
_refine_ls_weighting_scheme calc
_refine_ls_wR_factor_gt 0.1224
_refine_ls_wR_factor_ref 0.1266
_reflns_number_gt 8827
_reflns_number_total 9717
_reflns_threshold_expression >2sigma(I)
_cod_data_source_file b9nj00461k.txt
_cod_data_source_block shelxl
_cod_original_cell_volume 2051.3(5)
_cod_database_code 7053334

loop_
_symmetry_equiv_pos_as_xyz
'x, y, z'
'-x, -y, -z'

loop_
_atom_site_label
_atom_site_type_symbol
_atom_site_fract_x
_atom_site_fract_y
_atom_site_fract_z
_atom_site_U_iso_or_equiv
_atom_site_adp_type
_atom_site_occupancy
_atom_site_symmetry_multiplicity
_atom_site_calc_flag
_atom_site_refinement_flags
_atom_site_disorder_assembly
_atom_site_disorder_group
Eu1 Eu 0.73712(2) 0.36071(2) 0.244047(11) 0.02712(10) Uani 1 1 d . . .
S1 S 1.02861(14) -0.01994(14) 0.17089(8) 0.0408(3) Uani 1 1 d . . .
S2 S 0.29719(15) 0.13378(14) -0.00967(8) 0.0456(4) Uani 1 1 d . . .
F1 F 0.4731(4) -0.0964(4) 0.2956(3) 0.0731(13) Uani 1 1 d . . .
F2 F 0.3579(3) 0.0474(4) 0.2541(2) 0.0674(11) Uani 1 1 d . . .
F3 F 0.4605(4) 0.0992(4) 0.3570(2) 0.0709(12) Uani 1 1 d . . .
F4 F 0.3712(6) 0.6124(4) 0.0679(4) 0.156(3) Uani 1 1 d . . .
F5 F 0.4239(8) 0.6949(6) 0.1736(4) 0.153(3) Uani 1 1 d . . .
F6 F 0.5577(5) 0.7053(5) 0.1093(3) 0.112(2) Uani 1 1 d . . .
F7 F 0.4727(4) 0.5767(4) 0.4264(2) 0.0698(12) Uani 1 1 d . . .
F8 F 0.3739(3) 0.6421(4) 0.3389(2) 0.0707(12) Uani 1 1 d . . .
F9 F 0.4942(4) 0.7808(4) 0.4207(2) 0.0748(13) Uani 1 1 d . . .
O1 O 0.8226(3) 0.1453(3) 0.21524(17) 0.0304(7) Uani 1 1 d . . .
O2 O 0.5939(3) 0.2080(3) 0.27545(18) 0.0331(8) Uani 1 1 d . . .
O3 O 0.5933(3) 0.2353(3) 0.14370(17) 0.0344(8) Uani 1 1 d . . .
O4 O 0.6211(3) 0.5095(3) 0.17956(18) 0.0361(8) Uani 1 1 d . . .
O5 O 0.5983(3) 0.4944(3) 0.31576(18) 0.0339(8) Uani 1 1 d . A .
O6 O 0.8472(3) 0.5744(3) 0.28918(16) 0.0291(7) Uani 1 1 d . A .
N1 N 0.8829(4) 0.3727(4) 0.1508(2) 0.0316(9) Uani 1 1 d . . .
N2 N 0.9976(4) 0.3522(4) 0.2772(2) 0.0327(9) Uani 1 1 d . . .
N3 N 0.8294(4) 0.3439(4) 0.3687(2) 0.0364(10) Uani 1 1 d . . .
C1 C 0.8272(5) 0.3810(5) 0.0877(2) 0.0356(11) Uani 1 1 d . . .
H1 H 0.7344 0.3931 0.0800 0.043 Uiso 1 1 calc R . .
C2 C 0.8959(6) 0.3732(5) 0.0329(3) 0.0417(13) Uani 1 1 d . . .
H2 H 0.8523 0.3813 -0.0107 0.050 Uiso 1 1 calc R . .
C3 C 1.0291(7) 0.3533(6) 0.0441(3) 0.0519(15) Uani 1 1 d . . .
H3 H 1.0784 0.3441 0.0072 0.062 Uiso 1 1 calc R . .
C4 C 1.0924(6) 0.3463(6) 0.1082(3) 0.0504(15) Uani 1 1 d . . .
H4 H 1.1851 0.3340 0.1160 0.060 Uiso 1 1 calc R . .
C5 C 1.0164(5) 0.3579(5) 0.1617(3) 0.0353(11) Uani 1 1 d . . .
C6 C 1.0783(5) 0.3534(5) 0.2313(3) 0.0356(11) Uani 1 1 d . . .
C7 C 1.2192(5) 0.3491(5) 0.2465(3) 0.0417(13) Uani 1 1 d . . .
H7 H 1.2736 0.3484 0.2123 0.050 Uiso 1 1 calc R . .
C8 C 1.2733(5) 0.3461(6) 0.3126(3) 0.0437(13) Uani 1 1 d . . .
H8 H 1.3668 0.3460 0.3250 0.052 Uiso 1 1 calc R . .
C9 C 1.1909(5) 0.3431(5) 0.3616(3) 0.0406(13) Uani 1 1 d . . .
C10 C 1.2440(6) 0.3373(7) 0.4297(3) 0.0504(15) Uani 1 1 d . . .
H10 H 1.3372 0.3369 0.4433 0.061 Uiso 1 1 calc R . .
C11 C 1.1603(6) 0.3322(7) 0.4750(3) 0.0535(16) Uani 1 1 d . . .
H11 H 1.1968 0.3286 0.5206 0.064 Uiso 1 1 calc R . .
C12 C 1.0153(6) 0.3319(6) 0.4567(3) 0.0438(13) Uani 1 1 d . . .
C13 C 0.9255(7) 0.3208(6) 0.5009(3) 0.0543(17) Uani 1 1 d . . .
H13 H 0.9576 0.3120 0.5462 0.065 Uiso 1 1 calc R . .
C14 C 0.7920(7) 0.3223(7) 0.4800(3) 0.0542(16) Uani 1 1 d . . .
H14 H 0.7308 0.3149 0.5102 0.065 Uiso 1 1 calc R . .
C15 C 0.7475(6) 0.3349(6) 0.4128(3) 0.0450(14) Uani 1 1 d . . .
H15 H 0.6547 0.3372 0.3983 0.054 Uiso 1 1 calc R . .
C16 C 0.9645(5) 0.3415(5) 0.3898(3) 0.0389(13) Uani 1 1 d . . .
C17 C 1.0516(5) 0.3467(5) 0.3418(3) 0.0331(11) Uani 1 1 d . . .
C18 C 1.0771(6) -0.1792(6) 0.1466(3) 0.0427(13) Uani 1 1 d . . .
H18 H 1.1598 -0.2014 0.1318 0.051 Uiso 1 1 calc R . .
C19 C 0.9844(6) -0.2704(5) 0.1510(3) 0.0380(12) Uani 1 1 d . . .
H19 H 0.9949 -0.3638 0.1390 0.046 Uiso 1 1 calc R . .
C20 C 0.8702(5) -0.2126(5) 0.1751(2) 0.0293(10) Uani 1 1 d . . .
H20 H 0.7956 -0.2619 0.1812 0.035 Uiso 1 1 calc R . .
C21 C 0.8810(5) -0.0749(5) 0.1888(2) 0.0274(10) Uani 1 1 d . . .
C22 C 0.7903(5) 0.0275(4) 0.2157(2) 0.0269(10) Uani 1 1 d . . .
C23 C 0.6770(5) -0.0084(5) 0.2415(2) 0.0309(10) Uani 1 1 d . . .
H23 H 0.6599 -0.0996 0.2402 0.037 Uiso 1 1 calc R . .
C24 C 0.5912(5) 0.0829(5) 0.2682(3) 0.0323(10) Uani 1 1 d . . .
C25 C 0.4703(6) 0.0318(6) 0.2938(3) 0.0441(13) Uani 1 1 d . . .
C26 C 0.2527(6) -0.0272(6) -0.0189(3) 0.0445(14) Uani 1 1 d . . .
H26 H 0.1852 -0.0741 -0.0539 0.053 Uiso 1 1 calc R . .
C27 C 0.3238(6) -0.0832(5) 0.0290(3) 0.0420(13) Uani 1 1 d . . .
H27 H 0.3113 -0.1738 0.0303 0.050 Uiso 1 1 calc R . .
C28 C 0.4197(5) 0.0075(5) 0.0777(3) 0.0323(11) Uani 1 1 d . . .
H28 H 0.4772 -0.0140 0.1148 0.039 Uiso 1 1 calc R . .
C29 C 0.4144(5) 0.1339(5) 0.0613(3) 0.0350(11) Uani 1 1 d . . .
C30 C 0.4948(6) 0.2517(5) 0.1008(3) 0.0402(13) Uani 1 1 d . . .
C31 C 0.4579(6) 0.3802(5) 0.0921(3) 0.0528(18) Uani 1 1 d . . .
H31 H 0.3861 0.3866 0.0574 0.063 Uiso 1 1 calc R . .
C32 C 0.5227(6) 0.4956(5) 0.1322(3) 0.0433(14) Uani 1 1 d . . .
C33 C 0.4676(8) 0.6257(6) 0.1197(4) 0.070(2) Uani 1 1 d . . .
S3 S 1.0831(3) 0.7427(4) 0.3234(3) 0.0366(9) Uani 0.530(6) 1 d PD A 1
C34 C 1.1541(15) 0.8937(15) 0.3687(8) 0.037(3) Uani 0.530(6) 1 d PD A 1
H34 H 1.2465 0.9152 0.3752 0.045 Uiso 0.530(6) 1 calc PR A 1
C35 C 1.064(2) 0.980(3) 0.395(3) 0.054(4) Uani 0.530(6) 1 d PD A 1
H35 H 1.0844 1.0708 0.4169 0.065 Uiso 0.530(6) 1 calc PR A 1
C36 C 0.9333(16) 0.9151(16) 0.3833(14) 0.0419(10) Uani 0.530(6) 1 d PD A 1
H36 H 0.8584 0.9563 0.4003 0.050 Uiso 0.530(6) 1 calc PR A 1
C37 C 0.931(3) 0.788(4) 0.345(5) 0.029(2) Uani 0.530(6) 1 d PDU A 1
S3' S 0.9292(5) 0.9451(4) 0.3936(3) 0.0419(10) Uani 0.470(6) 1 d PD A 2
C34' C 1.092(3) 0.982(4) 0.388(4) 0.054(4) Uani 0.470(6) 1 d PD A 2
H34' H 1.1374 1.0644 0.4107 0.065 Uiso 0.470(6) 1 calc PR A 2
C35' C 1.1468(15) 0.880(2) 0.3476(10) 0.037(3) Uani 0.470(6) 1 d PD A 2
H35' H 1.2331 0.8855 0.3359 0.045 Uiso 0.470(6) 1 calc PR A 2
C36' C 1.0582(18) 0.7633(17) 0.3247(14) 0.0366(9) Uani 0.470(6) 1 d PD A 2
H36' H 1.0806 0.6811 0.2976 0.044 Uiso 0.470(6) 1 calc PR A 2
C37' C 0.939(4) 0.785(4) 0.347(6) 0.029(2) Uani 0.470(6) 1 d PDU A 2
C38 C 0.8253(5) 0.6840(5) 0.3275(2) 0.0297(10) Uani 1 1 d . . .
C39 C 0.7066(5) 0.7112(5) 0.3543(3) 0.0361(11) Uani 1 1 d . A .
H39 H 0.6948 0.7992 0.3789 0.043 Uiso 1 1 calc R . .
C40 C 0.6065(5) 0.6154(5) 0.3464(3) 0.0361(11) Uani 1 1 d . . .
C41 C 0.4854(6) 0.6557(6) 0.3834(4) 0.0502(15) Uani 1 1 d . A .

loop_
_atom_site_aniso_label
_atom_site_aniso_U_11
_atom_site_aniso_U_22
_atom_site_aniso_U_33
_atom_site_aniso_U_23
_atom_site_aniso_U_13
_atom_site_aniso_U_12
Eu1 0.02779(14) 0.02123(14) 0.02863(14) 0.00484(9) -0.00600(9) 0.00255(9)
S1 0.0370(7) 0.0317(7) 0.0534(8) 0.0080(6) 0.0093(6) 0.0031(6)
S2 0.0487(8) 0.0328(7) 0.0454(8) 0.0054(6) -0.0184(6) 0.0024(6)
F1 0.066(2) 0.039(2) 0.135(4) 0.038(2) 0.052(3) 0.0142(18)
F2 0.0327(18) 0.070(3) 0.102(3) 0.027(2) 0.0077(19) 0.0000(18)
F3 0.085(3) 0.071(3) 0.067(3) 0.017(2) 0.043(2) 0.003(2)
F4 0.155(5) 0.032(2) 0.227(7) 0.037(3) -0.150(5) -0.012(3)
F5 0.209(8) 0.078(4) 0.184(7) 0.042(4) 0.041(6) 0.094(5)
F6 0.098(4) 0.059(3) 0.179(6) 0.078(3) -0.055(4) -0.022(3)
F7 0.080(3) 0.060(3) 0.078(3) 0.013(2) 0.047(2) 0.003(2)
F8 0.0310(18) 0.058(3) 0.121(4) 0.012(2) 0.017(2) 0.0098(17)
F9 0.067(3) 0.041(2) 0.115(4) -0.011(2) 0.052(3) -0.0019(19)
O1 0.0292(16) 0.0218(17) 0.0385(18) 0.0080(14) -0.0017(14) 0.0038(13)
O2 0.0302(17) 0.0288(19) 0.0395(19) 0.0082(15) 0.0025(14) 0.0031(14)
O3 0.0375(19) 0.0238(18) 0.0352(18) 0.0044(14) -0.0120(15) 0.0029(14)
O4 0.0364(19) 0.0243(18) 0.042(2) 0.0066(15) -0.0106(15) 0.0013(15)
O5 0.0308(17) 0.0231(18) 0.045(2) 0.0027(15) 0.0038(15) 0.0029(14)
O6 0.0308(17) 0.0234(17) 0.0290(17) 0.0009(13) -0.0006(13) 0.0016(13)
N1 0.036(2) 0.023(2) 0.033(2) 0.0062(17) -0.0027(17) -0.0015(17)
N2 0.037(2) 0.019(2) 0.036(2) 0.0047(17) -0.0120(18) 0.0019(17)
N3 0.045(2) 0.029(2) 0.032(2) 0.0052(18) -0.0051(18) 0.0060(19)
C1 0.044(3) 0.028(3) 0.030(2) 0.002(2) -0.006(2) -0.001(2)
C2 0.054(3) 0.033(3) 0.035(3) 0.005(2) 0.001(2) -0.004(3)
C3 0.059(4) 0.048(4) 0.055(4) 0.022(3) 0.015(3) 0.007(3)
C4 0.042(3) 0.056(4) 0.063(4) 0.029(3) 0.016(3) 0.010(3)
C5 0.036(3) 0.020(2) 0.048(3) 0.008(2) -0.002(2) 0.001(2)
C6 0.032(3) 0.028(3) 0.044(3) 0.009(2) -0.004(2) 0.001(2)
C7 0.036(3) 0.033(3) 0.051(3) 0.011(2) -0.009(2) 0.000(2)
C8 0.032(3) 0.041(3) 0.054(3) 0.012(3) -0.008(2) 0.002(2)
C9 0.043(3) 0.027(3) 0.044(3) 0.007(2) -0.016(2) 0.003(2)
C10 0.040(3) 0.060(4) 0.048(3) 0.014(3) -0.005(3) 0.002(3)
C11 0.057(4) 0.056(4) 0.043(3) 0.012(3) -0.008(3) 0.006(3)
C12 0.056(3) 0.036(3) 0.035(3) 0.006(2) -0.004(2) 0.014(3)
C13 0.076(4) 0.052(4) 0.032(3) 0.012(3) -0.005(3) 0.021(3)
C14 0.073(4) 0.058(4) 0.034(3) 0.011(3) 0.012(3) 0.021(3)
C15 0.058(4) 0.042(3) 0.034(3) 0.008(2) 0.004(3) 0.014(3)
C16 0.047(3) 0.026(3) 0.035(3) 0.001(2) -0.014(2) 0.006(2)
C17 0.037(3) 0.021(2) 0.035(3) 0.0017(19) -0.007(2) 0.002(2)
C18 0.046(3) 0.039(3) 0.046(3) 0.009(3) 0.014(3) 0.015(3)
C19 0.051(3) 0.026(3) 0.037(3) 0.006(2) 0.009(2) 0.010(2)
C20 0.038(3) 0.024(2) 0.026(2) 0.0067(18) 0.0032(19) 0.006(2)
C21 0.032(2) 0.023(2) 0.025(2) 0.0051(18) -0.0021(18) 0.0059(19)
C22 0.031(2) 0.022(2) 0.023(2) 0.0038(17) -0.0074(17) 0.0019(18)
C23 0.035(2) 0.021(2) 0.036(3) 0.0072(19) 0.003(2) 0.0024(19)
C24 0.033(2) 0.028(3) 0.034(3) 0.009(2) -0.001(2) 0.001(2)
C25 0.042(3) 0.031(3) 0.064(4) 0.015(3) 0.018(3) 0.007(2)
C26 0.044(3) 0.037(3) 0.043(3) 0.002(2) -0.012(2) -0.002(2)
C27 0.052(3) 0.028(3) 0.040(3) 0.005(2) -0.008(2) -0.002(2)
C28 0.034(2) 0.018(2) 0.036(3) -0.0011(19) -0.010(2) -0.0013(19)
C29 0.038(3) 0.027(3) 0.035(3) 0.007(2) -0.012(2) 0.001(2)
C30 0.049(3) 0.027(3) 0.039(3) 0.007(2) -0.013(2) -0.001(2)
C31 0.057(4) 0.026(3) 0.063(4) 0.015(3) -0.036(3) -0.001(3)
C32 0.045(3) 0.023(3) 0.054(3) 0.011(2) -0.018(3) 0.001(2)
C33 0.076(5) 0.024(3) 0.093(6) 0.016(3) -0.046(4) -0.004(3)
S3 0.0287(17) 0.0436(18) 0.0356(11) 0.0082(13) 0.0009(14) -0.0013(12)
C34 0.035(3) 0.041(5) 0.031(11) 0.004(5) -0.005(5) -0.010(3)
C35 0.038(9) 0.033(3) 0.084(12) 0.002(4) 0.001(10) -0.009(6)
C36 0.0428(14) 0.025(2) 0.049(3) -0.0062(17) 0.0000(12) -0.0032(15)
C37 0.031(4) 0.026(3) 0.028(3) 0.007(2) -0.002(5) 0.003(3)
S3' 0.0428(14) 0.025(2) 0.049(3) -0.0062(17) 0.0000(12) -0.0032(15)
C34' 0.038(9) 0.033(3) 0.084(12) 0.002(4) 0.001(10) -0.009(6)
C35' 0.035(3) 0.041(5) 0.031(11) 0.004(5) -0.005(5) -0.010(3)
C36' 0.0287(17) 0.0436(18) 0.0356(11) 0.0082(13) 0.0009(14) -0.0013(12)
C37' 0.031(4) 0.026(3) 0.028(3) 0.007(2) -0.002(5) 0.003(3)
C38 0.030(2) 0.029(3) 0.027(2) 0.0060(19) -0.0040(18) 0.0032(19)
C39 0.041(3) 0.019(2) 0.045(3) 0.000(2) 0.007(2) 0.004(2)
C40 0.030(2) 0.031(3) 0.047(3) 0.007(2) 0.008(2) 0.006(2)
C41 0.051(4) 0.027(3) 0.073(4) 0.003(3) 0.024(3) 0.005(3)

loop_
_atom_type_symbol
_atom_type_description
_atom_type_scat_dispersion_real
_atom_type_scat_dispersion_imag
_atom_type_scat_source
C C 0.0033 0.0016 'International Tables Vol C Tables 4.2.6.8 and 6.1.1.4'
H H 0.0000 0.0000 'International Tables Vol C Tables 4.2.6.8 and 6.1.1.4'
F F 0.0171 0.0103 'International Tables Vol C Tables 4.2.6.8 and 6.1.1.4'
N N 0.0061 0.0033 'International Tables Vol C Tables 4.2.6.8 and 6.1.1.4'
O O 0.0106 0.0060 'International Tables Vol C Tables 4.2.6.8 and 6.1.1.4'
S S 0.1246 0.1234 'International Tables Vol C Tables 4.2.6.8 and 6.1.1.4'
Eu Eu -0.1578 3.6682 'International Tables Vol C Tables 4.2.6.8 and 6.1.1.4'

loop_
_geom_angle_atom_site_label_1
_geom_angle_atom_site_label_2
_geom_angle_atom_site_label_3
_geom_angle
O1 Eu1 O6 131.01(11)
O1 Eu1 O2 72.14(12)
O6 Eu1 O2 140.31(12)
O1 Eu1 O5 143.60(12)
O6 Eu1 O5 72.41(11)
O2 Eu1 O5 73.93(12)
O1 Eu1 O3 72.75(11)
O6 Eu1 O3 141.13(11)
O2 Eu1 O3 69.64(12)
O5 Eu1 O3 107.08(12)
O1 Eu1 O4 135.22(12)
O6 Eu1 O4 74.12(11)
O2 Eu1 O4 114.09(11)
O5 Eu1 O4 71.88(12)
O3 Eu1 O4 69.27(11)
O1 Eu1 N1 75.00(12)
O6 Eu1 N1 78.64(12)
O2 Eu1 N1 140.58(12)
O5 Eu1 N1 141.40(12)
O3 Eu1 N1 80.34(12)
O4 Eu1 N1 76.07(13)
O1 Eu1 N3 82.94(12)
O6 Eu1 N3 79.04(12)
O2 Eu1 N3 72.17(13)
O5 Eu1 N3 74.47(13)
O3 Eu1 N3 139.37(13)
O4 Eu1 N3 141.84(13)
N1 Eu1 N3 124.49(13)
O1 Eu1 N2 65.09(11)
O6 Eu1 N2 66.16(11)
O2 Eu1 N2 119.65(12)
O5 Eu1 N2 124.09(12)
O3 Eu1 N2 128.77(12)
O4 Eu1 N2 126.23(12)
N1 Eu1 N2 62.09(13)
N3 Eu1 N2 62.41(14)
C18 S1 C21 91.5(3)
C26 S2 C29 92.4(3)
C22 O1 Eu1 138.1(3)
C24 O2 Eu1 133.1(3)
C30 O3 Eu1 139.9(3)
C32 O4 Eu1 134.4(3)
C40 O5 Eu1 132.2(3)
C38 O6 Eu1 137.6(3)
C1 N1 C5 117.4(5)
C1 N1 Eu1 120.6(3)
C5 N1 Eu1 121.6(3)
C6 N2 C17 118.5(4)
C6 N2 Eu1 121.2(3)
C17 N2 Eu1 120.3(3)
C15 N3 C16 118.8(5)
C15 N3 Eu1 120.6(3)
C16 N3 Eu1 120.6(4)
N1 C1 C2 124.3(5)
N1 C1 H1 117.8
C2 C1 H1 117.8
C3 C2 C1 117.4(5)
C3 C2 H2 121.3
C1 C2 H2 121.3
C2 C3 C4 120.9(6)
C2 C3 H3 119.5
C4 C3 H3 119.5
C3 C4 C5 118.4(5)
C3 C4 H4 120.8
C5 C4 H4 120.8
N1 C5 C4 121.4(5)
N1 C5 C6 117.5(5)
C4 C5 C6 121.0(5)
N2 C6 C7 123.4(5)
N2 C6 C5 117.1(4)
C7 C6 C5 119.5(5)
C8 C7 C6 117.6(6)
C8 C7 H7 121.2
C6 C7 H7 121.2
C7 C8 C9 120.2(5)
C7 C8 H8 119.9
C9 C8 H8 119.9
C8 C9 C10 121.3(5)
C8 C9 C17 118.3(5)
C10 C9 C17 120.3(6)
C11 C10 C9 119.2(6)
C11 C10 H10 120.4
C9 C10 H10 120.4
C10 C11 C12 122.7(5)
C10 C11 H11 118.7
C12 C11 H11 118.7
C13 C12 C16 118.1(5)
C13 C12 C11 124.4(5)
C16 C12 C11 117.4(6)
C14 C13 C12 120.8(5)
C14 C13 H13 119.6
C12 C13 H13 119.6
C13 C14 C15 118.4(6)
C13 C14 H14 120.8
C15 C14 H14 120.8
N3 C15 C14 122.8(6)
N3 C15 H15 118.6
C14 C15 H15 118.6
N3 C16 C12 121.1(6)
N3 C16 C17 118.6(4)
C12 C16 C17 120.3(5)
N2 C17 C9 121.9(5)
N2 C17 C16 118.1(4)
C9 C17 C16 120.0(5)
C19 C18 S1 112.3(4)
C19 C18 H18 123.8
S1 C18 H18 123.8
C18 C19 C20 113.2(5)
C18 C19 H19 123.4
C20 C19 H19 123.4
C21 C20 C19 111.4(5)
C21 C20 H20 124.3
C19 C20 H20 124.3
C20 C21 C22 131.3(5)
C20 C21 S1 111.6(4)
C22 C21 S1 117.1(3)
O1 C22 C23 123.8(4)
O1 C22 C21 115.7(4)
C23 C22 C21 120.4(4)
C24 C23 C22 122.8(4)
C24 C23 H23 118.6
C22 C23 H23 118.6
O2 C24 C23 129.8(5)
O2 C24 C25 112.1(4)
C23 C24 C25 118.1(4)
F3 C25 F2 106.6(5)
F3 C25 F1 106.6(5)
F2 C25 F1 107.1(5)
F3 C25 C24 111.3(5)
F2 C25 C24 111.0(5)
F1 C25 C24 113.9(5)
C27 C26 S2 112.8(4)
C27 C26 H26 123.6
S2 C26 H26 123.6
C26 C27 C28 114.0(5)
C26 C27 H27 123.0
C28 C27 H27 123.0
C29 C28 C27 109.0(4)
C29 C28 H28 125.5
C27 C28 H28 125.5
C28 C29 C30 124.3(4)
C28 C29 S2 111.9(3)
C30 C29 S2 123.8(4)
O3 C30 C31 122.2(5)
O3 C30 C29 118.0(4)
C31 C30 C29 119.7(4)
C32 C31 C30 122.4(5)
C32 C31 H31 118.8
C30 C31 H31 118.8
O4 C32 C31 129.1(5)
O4 C32 C33 114.3(5)
C31 C32 C33 116.5(5)
F6 C33 F5 103.3(6)
F6 C33 F4 106.6(7)
F5 C33 F4 107.2(8)
F6 C33 C32 112.7(7)
F5 C33 C32 111.5(7)
F4 C33 C32 114.8(5)
C34 S3 C37 91.2(8)
C35 C34 S3 113.0(9)
C35 C34 H34 123.5
S3 C34 H34 123.5
C34 C35 C36 111.2(8)
C34 C35 H35 124.4
C36 C35 H35 124.4
C37 C36 C35 111.6(7)
C37 C36 H36 124.2
C35 C36 H36 124.2
C36 C37 C38 129.9(11)
C36 C37 S3 112.7(9)
C38 C37 S3 117.2(8)
C34' S3' C37' 90.9(8)
C35' C34' S3' 112.5(10)
C35' C34' H34' 123.8
S3' C34' H34' 123.8
C34' C35' C36' 111.8(9)
C34' C35' H35' 124.1
C36' C35' H35' 124.1
C37' C36' C35' 111.8(7)
C37' C36' H36' 124.1
C35' C36' H36' 124.1
C36' C37' C38 123.7(12)
C36' C37' S3' 112.7(10)
C38 C37' S3' 123.4(8)
O6 C38 C39 124.1(4)
O6 C38 C37 117.3(8)
C39 C38 C37 118.5(8)
O6 C38 C37' 115.2(7)
C39 C38 C37' 120.6(9)
C37 C38 C37' 3(6)
C40 C39 C38 122.7(5)
C40 C39 H39 118.6
C38 C39 H39 118.6
O5 C40 C39 130.3(5)
O5 C40 C41 112.0(5)
C39 C40 C41 117.6(5)
F8 C41 F9 107.1(5)
F8 C41 F7 107.7(5)
F9 C41 F7 106.8(6)
F8 C41 C40 111.3(5)
F9 C41 C40 114.2(5)
F7 C41 C40 109.6(5)

loop_
_geom_bond_atom_site_label_1
_geom_bond_atom_site_label_2
_geom_bond_distance
Eu1 O1 2.376(3)
Eu1 O6 2.386(3)
Eu1 O2 2.391(3)
Eu1 O5 2.401(3)
Eu1 O3 2.415(3)
Eu1 O4 2.439(3)
Eu1 N1 2.596(4)
Eu1 N3 2.603(4)
Eu1 N2 2.650(4)
S1 C18 1.706(6)
S1 C21 1.721(5)
S2 C26 1.679(6)
S2 C29 1.725(5)
F1 C25 1.332(6)
F2 C25 1.331(7)
F3 C25 1.329(7)
F4 C33 1.306(7)
F5 C33 1.303(11)
F6 C33 1.299(9)
F7 C41 1.341(7)
F8 C41 1.326(8)
F9 C41 1.335(7)
O1 C22 1.260(5)
O2 C24 1.266(6)
O3 C30 1.265(6)
O4 C32 1.263(6)
O5 C40 1.258(6)
O6 C38 1.260(6)
N1 C1 1.340(6)
N1 C5 1.363(6)
N2 C6 1.333(7)
N2 C17 1.354(6)
N3 C15 1.328(7)
N3 C16 1.383(7)
C1 C2 1.386(8)
C1 H1 0.9500
C2 C3 1.369(8)
C2 H2 0.9500
C3 C4 1.377(8)
C3 H3 0.9500
C4 C5 1.409(8)
C4 H4 0.9500
C5 C6 1.465(7)
C6 C7 1.427(7)
C7 C8 1.376(7)
C7 H7 0.9500
C8 C9 1.398(8)
C8 H8 0.9500
C9 C10 1.418(7)
C9 C17 1.421(7)
C10 C11 1.352(9)
C10 H10 0.9500
C11 C12 1.471(8)
C11 H11 0.9500
C12 C13 1.394(9)
C12 C16 1.401(7)
C13 C14 1.366(9)
C13 H13 0.9500
C14 C15 1.403(8)
C14 H14 0.9500
C15 H15 0.9500
C16 C17 1.422(8)
C18 C19 1.355(8)
C18 H18 0.9500
C19 C20 1.415(7)
C19 H19 0.9500
C20 C21 1.385(6)
C20 H20 0.9500
C21 C22 1.476(7)
C22 C23 1.417(7)
C23 C24 1.369(7)
C23 H23 0.9500
C24 C25 1.540(7)
C26 C27 1.362(7)
C26 H26 0.9500
C27 C28 1.442(6)
C27 H27 0.9500
C28 C29 1.417(7)
C28 H28 0.9500
C29 C30 1.461(7)
C30 C31 1.424(7)
C31 C32 1.378(7)
C31 H31 0.9500
C32 C33 1.520(8)
S3 C34 1.711(9)
S3 C37 1.716(9)
C34 C35 1.362(9)
C34 H34 0.9500
C35 C36 1.451(10)
C35 H35 0.9500
C36 C37 1.364(9)
C36 H36 0.9500
C37 C38 1.458(14)
S3' C34' 1.722(10)
S3' C37' 1.724(9)
C34' C35' 1.361(9)
C34' H34' 0.9500
C35' C36' 1.446(10)
C35' H35' 0.9500
C36' C37' 1.356(10)
C36' H36' 0.9500
C37' C38 1.500(15)
C38 C39 1.405(7)
C39 C40 1.382(7)
C39 H39 0.9500
C40 C41 1.550(8)

loop_
_geom_torsion_atom_site_label_1
_geom_torsion_atom_site_label_2
_geom_torsion_atom_site_label_3
_geom_torsion_atom_site_label_4
_geom_torsion
O6 Eu1 O1 C22 146.8(4)
O2 Eu1 O1 C22 4.5(4)
O5 Eu1 O1 C22 26.5(5)
O3 Eu1 O1 C22 -69.1(4)
O4 Eu1 O1 C22 -102.0(4)
N1 Eu1 O1 C22 -153.4(4)
N3 Eu1 O1 C22 78.0(4)
N2 Eu1 O1 C22 140.8(4)
O1 Eu1 O2 C24 -4.0(4)
O6 Eu1 O2 C24 -137.7(4)
O5 Eu1 O2 C24 -170.6(4)
O3 Eu1 O2 C24 73.8(4)
O4 Eu1 O2 C24 128.3(4)
N1 Eu1 O2 C24 30.9(5)
N3 Eu1 O2 C24 -92.1(4)
N2 Eu1 O2 C24 -50.1(4)
O1 Eu1 O3 C30 -174.1(6)
O6 Eu1 O3 C30 -38.9(7)
O2 Eu1 O3 C30 109.0(6)
O5 Eu1 O3 C30 44.0(6)
O4 Eu1 O3 C30 -18.3(6)
N1 Eu1 O3 C30 -96.9(6)
N3 Eu1 O3 C30 129.9(6)
N2 Eu1 O3 C30 -138.7(6)
O1 Eu1 O4 C32 48.0(6)
O6 Eu1 O4 C32 -179.0(6)
O2 Eu1 O4 C32 -40.5(6)
O5 Eu1 O4 C32 -102.8(6)
O3 Eu1 O4 C32 14.3(5)
N1 Eu1 O4 C32 99.0(6)
N3 Eu1 O4 C32 -132.0(5)
N2 Eu1 O4 C32 137.8(5)
O1 Eu1 O5 C40 143.3(4)
O6 Eu1 O5 C40 6.4(4)
O2 Eu1 O5 C40 165.1(5)
O3 Eu1 O5 C40 -132.8(4)
O4 Eu1 O5 C40 -72.2(4)
N1 Eu1 O5 C40 -36.9(5)
N3 Eu1 O5 C40 89.6(5)
N2 Eu1 O5 C40 49.8(5)
O1 Eu1 O6 C38 -148.9(4)
O2 Eu1 O6 C38 -34.6(5)
O5 Eu1 O6 C38 -1.4(4)
O3 Eu1 O6 C38 94.2(4)
O4 Eu1 O6 C38 74.2(4)
N1 Eu1 O6 C38 152.7(4)
N3 Eu1 O6 C38 -78.4(4)
N2 Eu1 O6 C38 -142.9(4)
O1 Eu1 N1 C1 109.7(4)
O6 Eu1 N1 C1 -112.0(4)
O2 Eu1 N1 C1 75.4(4)
O5 Eu1 N1 C1 -70.2(4)
O3 Eu1 N1 C1 35.1(4)
O4 Eu1 N1 C1 -35.8(3)
N3 Eu1 N1 C1 179.9(3)
N2 Eu1 N1 C1 179.1(4)
O1 Eu1 N1 C5 -63.9(4)
O6 Eu1 N1 C5 74.4(4)
O2 Eu1 N1 C5 -98.2(4)
O5 Eu1 N1 C5 116.2(4)
O3 Eu1 N1 C5 -138.4(4)
O4 Eu1 N1 C5 150.7(4)
N3 Eu1 N1 C5 6.4(4)
N2 Eu1 N1 C5 5.5(3)
O1 Eu1 N2 C6 83.3(4)
O6 Eu1 N2 C6 -91.7(4)
O2 Eu1 N2 C6 132.5(4)
O5 Eu1 N2 C6 -137.4(3)
O3 Eu1 N2 C6 45.8(4)
O4 Eu1 N2 C6 -45.7(4)
N1 Eu1 N2 C6 -2.3(3)
N3 Eu1 N2 C6 178.5(4)
O1 Eu1 N2 C17 -96.7(3)
O6 Eu1 N2 C17 88.2(3)
O2 Eu1 N2 C17 -47.6(4)
O5 Eu1 N2 C17 42.5(4)
O3 Eu1 N2 C17 -134.3(3)
O4 Eu1 N2 C17 134.2(3)
N1 Eu1 N2 C17 177.7(4)
N3 Eu1 N2 C17 -1.6(3)
O1 Eu1 N3 C15 -112.0(4)
O6 Eu1 N3 C15 113.7(4)
O2 Eu1 N3 C15 -38.6(4)
O5 Eu1 N3 C15 39.2(4)
O3 Eu1 N3 C15 -59.1(5)
O4 Eu1 N3 C15 68.0(5)
N1 Eu1 N3 C15 -178.4(4)
N2 Eu1 N3 C15 -177.6(4)
O1 Eu1 N3 C16 66.7(4)
O6 Eu1 N3 C16 -67.5(4)
O2 Eu1 N3 C16 140.2(4)
O5 Eu1 N3 C16 -142.1(4)
O3 Eu1 N3 C16 119.6(4)
O4 Eu1 N3 C16 -113.3(4)
N1 Eu1 N3 C16 0.4(4)
N2 Eu1 N3 C16 1.2(3)
C5 N1 C1 C2 1.2(7)
Eu1 N1 C1 C2 -172.6(4)
N1 C1 C2 C3 1.2(8)
C1 C2 C3 C4 -2.3(9)
C2 C3 C4 C5 1.1(9)
C1 N1 C5 C4 -2.5(7)
Eu1 N1 C5 C4 171.2(4)
C1 N1 C5 C6 177.9(4)
Eu1 N1 C5 C6 -8.4(6)
C3 C4 C5 N1 1.4(9)
C3 C4 C5 C6 -179.0(5)
C17 N2 C6 C7 0.0(7)
Eu1 N2 C6 C7 180.0(4)
C17 N2 C6 C5 179.3(4)
Eu1 N2 C6 C5 -0.8(6)
N1 C5 C6 N2 5.9(7)
C4 C5 C6 N2 -173.7(5)
N1 C5 C6 C7 -174.8(5)
C4 C5 C6 C7 5.6(8)
N2 C6 C7 C8 -1.3(8)
C5 C6 C7 C8 179.5(5)
C6 C7 C8 C9 2.0(8)
C7 C8 C9 C10 178.7(5)
C7 C8 C9 C17 -1.5(8)
C8 C9 C10 C11 -178.8(6)
C17 C9 C10 C11 1.4(9)
C9 C10 C11 C12 0.2(10)
C10 C11 C12 C13 177.0(6)
C10 C11 C12 C16 -2.0(9)
C16 C12 C13 C14 -1.5(9)
C11 C12 C13 C14 179.6(6)
C12 C13 C14 C15 0.2(10)
C16 N3 C15 C14 -0.4(8)
Eu1 N3 C15 C14 178.4(4)
C13 C14 C15 N3 0.8(10)
C15 N3 C16 C12 -1.0(8)
Eu1 N3 C16 C12 -179.8(4)
C15 N3 C16 C17 178.0(5)
Eu1 N3 C16 C17 -0.8(6)
C13 C12 C16 N3 1.9(8)
C11 C12 C16 N3 -179.1(5)
C13 C12 C16 C17 -177.0(5)
C11 C12 C16 C17 2.0(8)
C6 N2 C17 C9 0.5(7)
Eu1 N2 C17 C9 -179.5(4)
C6 N2 C17 C16 -178.2(5)
Eu1 N2 C17 C16 1.9(6)
C8 C9 C17 N2 0.3(8)
C10 C9 C17 N2 -180.0(5)
C8 C9 C17 C16 178.9(5)
C10 C9 C17 C16 -1.4(8)
N3 C16 C17 N2 -0.7(7)
C12 C16 C17 N2 178.2(5)
N3 C16 C17 C9 -179.4(5)
C12 C16 C17 C9 -0.4(8)
C21 S1 C18 C19 0.9(4)
S1 C18 C19 C20 -0.6(6)
C18 C19 C20 C21 -0.1(6)
C19 C20 C21 C22 -178.7(4)
C19 C20 C21 S1 0.7(5)
C18 S1 C21 C20 -0.9(4)
C18 S1 C21 C22 178.6(4)
Eu1 O1 C22 C23 -3.9(7)
Eu1 O1 C22 C21 177.8(3)
C20 C21 C22 O1 -172.4(4)
S1 C21 C22 O1 8.2(5)
C20 C21 C22 C23 9.2(7)
S1 C21 C22 C23 -170.2(3)
O1 C22 C23 C24 0.4(7)
C21 C22 C23 C24 178.7(4)
Eu1 O2 C24 C23 3.4(8)
Eu1 O2 C24 C25 -176.1(3)
C22 C23 C24 O2 -0.4(8)
C22 C23 C24 C25 179.2(5)
O2 C24 C25 F3 -51.0(6)
C23 C24 C25 F3 129.4(5)
O2 C24 C25 F2 67.5(6)
C23 C24 C25 F2 -112.1(5)
O2 C24 C25 F1 -171.6(5)
C23 C24 C25 F1 8.9(8)
C29 S2 C26 C27 -0.8(5)
S2 C26 C27 C28 0.9(7)
C26 C27 C28 C29 -0.6(7)
C27 C28 C29 C30 178.0(5)
C27 C28 C29 S2 0.0(6)
C26 S2 C29 C28 0.4(5)
C26 S2 C29 C30 -177.6(5)
Eu1 O3 C30 C31 17.5(10)
Eu1 O3 C30 C29 -160.2(4)
C28 C29 C30 O3 14.8(9)
S2 C29 C30 O3 -167.4(4)
C28 C29 C30 C31 -162.8(6)
S2 C29 C30 C31 14.9(9)
O3 C30 C31 C32 -3.5(11)
C29 C30 C31 C32 174.1(6)
Eu1 O4 C32 C31 -11.9(11)
Eu1 O4 C32 C33 166.5(5)
C30 C31 C32 O4 1.7(12)
C30 C31 C32 C33 -176.7(7)
O4 C32 C33 F6 53.6(9)
C31 C32 C33 F6 -127.8(7)
O4 C32 C33 F5 -62.1(9)
C31 C32 C33 F5 116.6(8)
O4 C32 C33 F4 175.8(8)
C31 C32 C33 F4 -5.6(12)
C37 S3 C34 C35 -5(5)
S3 C34 C35 C36 7(6)
C34 C35 C36 C37 -5(8)
C35 C36 C37 C38 174(9)
C35 C36 C37 S3 1(9)
C34 S3 C37 C36 3(7)
C34 S3 C37 C38 -172(7)
C37' S3' C34' C35' 5(7)
S3' C34' C35' C36' -5(6)
C34' C35' C36' C37' 3(8)
C35' C36' C37' C38 177(7)
C35' C36' C37' S3' 1(9)
C34' S3' C37' C36' -3(8)
C34' S3' C37' C38 -179(9)
Eu1 O6 C38 C39 -3.8(7)
Eu1 O6 C38 C37 175(5)
Eu1 O6 C38 C37' 173(5)
C36 C37 C38 O6 178(8)
S3 C37 C38 O6 -10(9)
C36 C37 C38 C39 -3(12)
S3 C37 C38 C39 170(4)
C36 C37 C38 C37' -138(100)
S3 C37 C38 C37' 35(100)
C36' C37' C38 O6 0(12)
S3' C37' C38 O6 176(6)
C36' C37' C38 C39 177(7)
S3' C37' C38 C39 -7(11)
C36' C37' C38 C37 -136(100)
S3' C37' C38 C37 39(100)
O6 C38 C39 C40 6.3(8)
C37 C38 C39 C40 -173(5)
C37' C38 C39 C40 -170(6)
Eu1 O5 C40 C39 -6.8(9)
Eu1 O5 C40 C41 176.7(4)
C38 C39 C40 O5 -1.0(9)
C38 C39 C40 C41 175.3(5)
O5 C40 C41 F8 -63.2(6)
C39 C40 C41 F8 119.8(6)
O5 C40 C41 F9 175.5(5)
C39 C40 C41 F9 -1.5(8)
O5 C40 C41 F7 55.8(7)
C39 C40 C41 F7 -121.2(6)
